data_7014910
loop_
_publ_author_name
'Rose-Munch, Fran\,coise'
'Marti, Alex'
'Cetiner, Derya'
'Tranchier, Jean-Philippe'
'Rose, Eric'

_publ_section_title
;
 New access to (\h(5)-cyclohexadienyl)Mn(CO)3 and cationic
 (\h(6)-arene)Mn(CO)3 complexes by Suzuki-Miyaura reaction.
;
_journal_issue 7
_journal_name_full 'Dalton transactions (Cambridge, England : 2003)'
_journal_page_first 1567
_journal_page_last 1575
_journal_paper_doi 10.1039/c0dt01270j
_journal_volume 40
_journal_year 2011
_chemical_formula_moiety 'C16 H11 F Mn O4, B F4, 0.5(C H4 O)'
_chemical_formula_sum 'C16.5 H13 B F5 Mn O4.5'
_chemical_formula_weight 444.00
_chemical_name_common (h6-(1-p-fluorophenyl-4-methoxyphenyl)Mn(CO)3)BF4
_chemical_name_systematic
;
[h6-(1-p-fluorophenyl-4-methoxyphenyl)Mn(CO)3]BF4
;
_space_group_IT_number 15
_symmetry_cell_setting monoclinic
_symmetry_space_group_name_Hall '-C 2yc'
_symmetry_space_group_name_H-M 'C 1 2/c 1'
_atom_sites_solution_hydrogens geom
_atom_sites_solution_primary direct
_atom_sites_solution_secondary difmap
_audit_creation_method SHELXL-97
_cell_angle_alpha 90.00
_cell_angle_beta 90.137(8)
_cell_angle_gamma 90.00
_cell_formula_units_Z 8
_cell_length_a 18.588(2)
_cell_length_b 9.4450(11)
_cell_length_c 20.1140(17)
_cell_measurement_reflns_used 90
_cell_measurement_temperature 200(2)
_cell_measurement_theta_max 20
_cell_measurement_theta_min 4
_cell_volume 3531.3(6)
_computing_cell_refinement 'Dirax/lsq (Duisenberg & Schreurs, 1989-2000)'
_computing_data_collection 'Collect (Nonius BV, 1997-2000)'
_computing_data_reduction 'EvalCCD (Duisenberg & Schreurs 1990-2000)'
_computing_molecular_graphics 'DIAMOND (Brandenburg, 1999)'
_computing_publication_material 'SHELXL-97 (Sheldrick, 2008)'
_computing_structure_refinement 'SHELXL-97 (Sheldrick, 2008)'
_computing_structure_solution 'SIR92 (Giacovazzo et al, 1993)'
_diffrn_ambient_temperature 200(2)
_diffrn_detector_area_resol_mean 9
_diffrn_measured_fraction_theta_full 0.941
_diffrn_measured_fraction_theta_max 0.941
_diffrn_measurement_device '95mm CCD camera on \k-goniostat'
_diffrn_measurement_device_type KappaCCD
_diffrn_measurement_method CCD
_diffrn_radiation_monochromator 'horizontally mounted graphite crystal'
_diffrn_radiation_source 'fine-focus sealed tube'
_diffrn_radiation_type MoK\a
_diffrn_radiation_wavelength 0.71073
_diffrn_reflns_av_R_equivalents 0.0582
_diffrn_reflns_av_sigmaI/netI 0.0534
_diffrn_reflns_limit_h_max 26
_diffrn_reflns_limit_h_min -22
_diffrn_reflns_limit_k_max 13
_diffrn_reflns_limit_k_min -13
_diffrn_reflns_limit_l_max 25
_diffrn_reflns_limit_l_min -28
_diffrn_reflns_number 14629
_diffrn_reflns_theta_full 30.00
_diffrn_reflns_theta_max 30.00
_diffrn_reflns_theta_min 2.02
_diffrn_standards_decay_% 0
_diffrn_standards_number 0
_exptl_absorpt_coefficient_mu 0.822
_exptl_absorpt_correction_type none
_exptl_crystal_colour yellow
_exptl_crystal_density_diffrn 1.663
_exptl_crystal_density_method 'not measured'
_exptl_crystal_description block
_exptl_crystal_F_000 1768
_exptl_crystal_size_max 0.2
_exptl_crystal_size_mid 0.1
_exptl_crystal_size_min 0.1
_refine_diff_density_max 1.445
_refine_diff_density_min -0.576
_refine_diff_density_rms 0.161
_refine_ls_extinction_method none
_refine_ls_goodness_of_fit_ref 1.064
_refine_ls_hydrogen_treatment constr
_refine_ls_matrix_type full
_refine_ls_number_parameters 259
_refine_ls_number_reflns 4856
_refine_ls_number_restraints 0
_refine_ls_restrained_S_all 1.064
_refine_ls_R_factor_all 0.0962
_refine_ls_R_factor_gt 0.0601
_refine_ls_shift/su_max 0.000
_refine_ls_shift/su_mean 0.000
_refine_ls_structure_factor_coef Fsqd
_refine_ls_weighting_details 'calc w=1/[\s^2^(Fo^2^)+(0.1166P)^2^+3.9942P] where P=(Fo^2^+2Fc^2^)/3'
_refine_ls_weighting_scheme calc
_refine_ls_wR_factor_gt 0.1740
_refine_ls_wR_factor_ref 0.2009
_reflns_number_gt 3367
_reflns_number_total 4856
_reflns_threshold_expression >2\s(I)
_cod_data_source_file C0DT01270J.TXT
_cod_data_source_block alx066
_cod_original_sg_symbol_H-M 'C 2/c'
_cod_original_formula_sum 'C16.50 H13 B F5 Mn O4.50'
_cod_database_code 7014910

loop_
_symmetry_equiv_pos_as_xyz
'x, y, z'
'-x, y, -z+1/2'
'x+1/2, y+1/2, z'
'-x+1/2, y+1/2, -z+1/2'
'-x, -y, -z'
'x, -y, z-1/2'
'-x+1/2, -y+1/2, -z'
'x+1/2, -y+1/2, z-1/2'

loop_
_atom_site_label
_atom_site_type_symbol
_atom_site_fract_x
_atom_site_fract_y
_atom_site_fract_z
_atom_site_U_iso_or_equiv
_atom_site_adp_type
_atom_site_occupancy
_atom_site_symmetry_multiplicity
_atom_site_calc_flag
_atom_site_refinement_flags
_atom_site_disorder_assembly
_atom_site_disorder_group
Mn1 Mn 0.33302(2) 0.41410(5) 0.62318(2) 0.02930(17) Uani 1 1 d . . .
F1 F 0.63986(16) 0.0048(4) 0.52008(19) 0.0956(10) Uani 1 1 d . . .
F2 F 0.69159(13) 0.6434(3) 0.70619(12) 0.0650(7) Uani 1 1 d . . .
F3 F 0.57680(18) 0.5802(6) 0.71622(15) 0.138(2) Uani 1 1 d . . .
F4 F 0.6306(3) 0.5251(5) 0.62655(16) 0.1213(15) Uani 1 1 d . . .
F5 F 0.6155(3) 0.7385(5) 0.6341(2) 0.149(2) Uani 1 1 d . . .
O1 O 0.28381(17) 0.7464(3) 0.59429(13) 0.0519(7) Uani 1 1 d . . .
O2 O 0.5213(8) 0.8972(13) 0.8157(8) 0.152(5) Uani 0.50 1 d P . .
O14 O 0.20191(15) 0.4913(3) 0.69738(14) 0.0540(7) Uani 1 1 d . . .
O15 O 0.26588(18) 0.1599(3) 0.56582(16) 0.0677(9) Uani 1 1 d . . .
O16 O 0.38168(19) 0.2477(4) 0.73819(17) 0.0803(11) Uani 1 1 d . . .
C1 C 0.43467(17) 0.4223(4) 0.56745(15) 0.0342(7) Uani 1 1 d . . .
C2 C 0.43773(18) 0.5119(4) 0.62429(15) 0.0379(7) Uani 1 1 d . . .
H2 H 0.4748 0.4990 0.6548 0.045 Uiso 1 1 calc R . .
C3 C 0.3873(2) 0.6182(4) 0.63606(16) 0.0390(8) Uani 1 1 d . . .
H3 H 0.3899 0.6716 0.6748 0.047 Uiso 1 1 calc R . .
C4 C 0.3328(2) 0.6445(4) 0.58952(16) 0.0398(8) Uani 1 1 d . . .
C5 C 0.32534(18) 0.5513(4) 0.53493(15) 0.0372(7) Uani 1 1 d . . .
H5 H 0.2864 0.5610 0.5061 0.045 Uiso 1 1 calc R . .
C6 C 0.37577(17) 0.4453(4) 0.52414(15) 0.0341(7) Uani 1 1 d . . .
H6 H 0.3706 0.3873 0.4871 0.041 Uiso 1 1 calc R . .
C7 C 0.2852(3) 0.8376(5) 0.6524(2) 0.0683(13) Uani 1 1 d . . .
H7A H 0.2788 0.7815 0.6917 0.102 Uiso 1 1 calc R . .
H7B H 0.2471 0.9060 0.6492 0.102 Uiso 1 1 calc R . .
H7C H 0.3306 0.8857 0.6547 0.102 Uiso 1 1 calc R . .
C8 C 0.48822(17) 0.3104(4) 0.55494(16) 0.0388(7) Uani 1 1 d . . .
C9 C 0.5334(2) 0.2635(6) 0.6060(2) 0.0683(14) Uani 1 1 d . . .
H9 H 0.5288 0.3014 0.6484 0.082 Uiso 1 1 calc R . .
C10 C 0.5845(3) 0.1617(7) 0.5939(3) 0.0850(18) Uani 1 1 d . . .
H10 H 0.6149 0.1310 0.6277 0.102 Uiso 1 1 calc R . .
C11 C 0.5898(2) 0.1077(5) 0.5327(3) 0.0630(12) Uani 1 1 d . . .
C12 C 0.5466(2) 0.1469(4) 0.4815(2) 0.0538(10) Uani 1 1 d . . .
H12 H 0.5514 0.1058 0.4397 0.065 Uiso 1 1 calc R . .
C13 C 0.4950(2) 0.2498(4) 0.49312(19) 0.0452(8) Uani 1 1 d . . .
H13 H 0.4647 0.2783 0.4588 0.054 Uiso 1 1 calc R . .
C14 C 0.2516(2) 0.4604(4) 0.66852(17) 0.0387(7) Uani 1 1 d . . .
C15 C 0.29034(19) 0.2575(4) 0.58874(17) 0.0420(8) Uani 1 1 d . . .
C16 C 0.36274(19) 0.3112(4) 0.69424(19) 0.0470(9) Uani 1 1 d . . .
C17 C 0.5000 0.9495(18) 0.7500 0.178(7) Uani 1 2 d S . .
B1 B 0.6267(3) 0.6255(6) 0.6755(2) 0.0585(12) Uani 1 1 d . . .

loop_
_atom_site_aniso_label
_atom_site_aniso_U_11
_atom_site_aniso_U_22
_atom_site_aniso_U_33
_atom_site_aniso_U_23
_atom_site_aniso_U_13
_atom_site_aniso_U_12
Mn1 0.0275(3) 0.0362(3) 0.0242(3) 0.00279(17) -0.00189(18) -0.00460(18)
F1 0.0555(17) 0.097(2) 0.135(3) -0.001(2) 0.0198(18) 0.0298(16)
F2 0.0506(13) 0.097(2) 0.0477(13) -0.0006(13) -0.0126(11) -0.0085(13)
F3 0.065(2) 0.306(7) 0.0434(16) -0.016(2) -0.0043(15) -0.053(3)
F4 0.132(3) 0.167(4) 0.065(2) -0.033(2) 0.007(2) -0.063(3)
F5 0.173(5) 0.132(4) 0.142(4) 0.043(3) -0.091(3) 0.001(3)
O1 0.0717(19) 0.0419(14) 0.0421(14) 0.0056(10) -0.0018(13) 0.0098(13)
O2 0.140(11) 0.135(10) 0.180(12) 0.021(8) -0.058(10) 0.015(8)
O14 0.0418(15) 0.0570(17) 0.0631(18) 0.0007(13) 0.0151(13) 0.0074(12)
O15 0.073(2) 0.063(2) 0.068(2) -0.0237(15) 0.0210(16) -0.0329(16)
O16 0.069(2) 0.100(3) 0.071(2) 0.052(2) -0.0120(17) 0.0007(19)
C1 0.0264(14) 0.0492(19) 0.0270(14) 0.0036(12) -0.0002(12) -0.0106(13)
C2 0.0353(16) 0.0499(19) 0.0284(15) 0.0042(13) -0.0072(13) -0.0167(14)
C3 0.0477(19) 0.0407(17) 0.0285(15) -0.0006(12) -0.0008(14) -0.0152(15)
C4 0.049(2) 0.0397(18) 0.0312(17) 0.0062(13) 0.0027(14) -0.0058(15)
C5 0.0368(17) 0.0487(19) 0.0261(15) 0.0065(12) -0.0059(13) -0.0039(14)
C6 0.0322(15) 0.0470(18) 0.0231(14) 0.0037(12) -0.0033(12) -0.0085(13)
C7 0.107(4) 0.048(2) 0.050(2) -0.0064(18) 0.010(3) 0.015(2)
C8 0.0236(14) 0.055(2) 0.0376(17) 0.0042(14) 0.0007(13) -0.0067(14)
C9 0.049(2) 0.101(4) 0.055(3) -0.010(2) -0.019(2) 0.021(2)
C10 0.052(3) 0.132(5) 0.071(3) -0.001(3) -0.012(2) 0.036(3)
C11 0.035(2) 0.067(3) 0.087(4) 0.006(2) 0.011(2) 0.0082(18)
C12 0.051(2) 0.052(2) 0.059(2) -0.0028(18) 0.021(2) -0.0085(18)
C13 0.0454(19) 0.048(2) 0.0423(19) 0.0038(15) 0.0062(16) -0.0086(16)
C14 0.0414(19) 0.0359(16) 0.0386(17) 0.0066(13) -0.0041(15) -0.0032(14)
C15 0.0403(18) 0.051(2) 0.0352(17) -0.0036(14) 0.0132(15) -0.0091(15)
C16 0.0357(18) 0.060(2) 0.045(2) 0.0163(17) -0.0023(15) -0.0037(16)
C17 0.205(19) 0.154(13) 0.177(16) 0.000 0.046(15) 0.000
B1 0.053(3) 0.083(3) 0.040(2) 0.007(2) -0.014(2) -0.007(2)

loop_
_atom_type_symbol
_atom_type_description
_atom_type_scat_dispersion_real
_atom_type_scat_dispersion_imag
_atom_type_scat_source
C C 0.0033 0.0016 'International Tables Vol C Tables 4.2.6.8 and 6.1.1.4'
H H 0.0000 0.0000 'International Tables Vol C Tables 4.2.6.8 and 6.1.1.4'
B B 0.0013 0.0007 'International Tables Vol C Tables 4.2.6.8 and 6.1.1.4'
F F 0.0171 0.0103 'International Tables Vol C Tables 4.2.6.8 and 6.1.1.4'
Mn Mn 0.3368 0.7283 'International Tables Vol C Tables 4.2.6.8 and 6.1.1.4'
O O 0.0106 0.0060 'International Tables Vol C Tables 4.2.6.8 and 6.1.1.4'

loop_
_geom_angle_atom_site_label_1
_geom_angle_atom_site_label_2
_geom_angle_atom_site_label_3
_geom_angle
_geom_angle_site_symmetry_1
_geom_angle_site_symmetry_3
_geom_angle_publ_flag
C16 Mn1 C15 89.80(17) . . ?
C16 Mn1 C14 89.18(16) . . ?
C15 Mn1 C14 91.36(16) . . ?
C16 Mn1 C2 87.02(14) . . ?
C15 Mn1 C2 138.36(15) . . ?
C14 Mn1 C2 130.04(15) . . ?
C16 Mn1 C6 133.31(16) . . ?
C15 Mn1 C6 85.46(14) . . ?
C14 Mn1 C6 137.27(14) . . ?
C2 Mn1 C6 67.53(12) . . ?
C16 Mn1 C3 103.81(16) . . ?
C15 Mn1 C3 164.34(14) . . ?
C14 Mn1 C3 96.48(15) . . ?
C2 Mn1 C3 37.40(14) . . ?
C6 Mn1 C3 79.58(12) . . ?
C16 Mn1 C1 99.20(15) . . ?
C15 Mn1 C1 102.08(14) . . ?
C14 Mn1 C1 164.10(14) . . ?
C2 Mn1 C1 38.14(12) . . ?
C6 Mn1 C1 37.78(11) . . ?
C3 Mn1 C1 68.49(13) . . ?
C16 Mn1 C5 165.85(15) . . ?
C15 Mn1 C5 98.30(15) . . ?
C14 Mn1 C5 102.13(14) . . ?
C2 Mn1 C5 79.22(12) . . ?
C6 Mn1 C5 37.06(13) . . ?
C3 Mn1 C5 66.84(12) . . ?
C1 Mn1 C5 67.84(12) . . ?
C16 Mn1 C4 138.24(16) . . ?
C15 Mn1 C4 131.63(15) . . ?
C14 Mn1 C4 85.36(14) . . ?
C2 Mn1 C4 66.07(14) . . ?
C6 Mn1 C4 66.24(13) . . ?
C3 Mn1 C4 36.43(13) . . ?
C1 Mn1 C4 79.38(13) . . ?
C5 Mn1 C4 36.74(12) . . ?
C4 O1 C7 118.5(3) . . ?
C6 C1 C2 115.6(3) . . ?
C6 C1 C8 121.8(3) . . ?
C2 C1 C8 122.5(3) . . ?
C6 C1 Mn1 69.80(18) . . ?
C2 C1 Mn1 69.18(18) . . ?
C8 C1 Mn1 130.0(2) . . ?
C3 C2 C1 122.6(3) . . ?
C3 C2 Mn1 72.72(19) . . ?
C1 C2 Mn1 72.68(18) . . ?
C2 C3 C4 120.0(3) . . ?
C2 C3 Mn1 69.88(18) . . ?
C4 C3 Mn1 75.2(2) . . ?
O1 C4 C3 125.1(3) . . ?
O1 C4 C5 116.1(3) . . ?
C3 C4 C5 118.6(3) . . ?
O1 C4 Mn1 132.1(3) . . ?
C3 C4 Mn1 68.36(19) . . ?
C5 C4 Mn1 68.67(19) . . ?
C6 C5 C4 120.3(3) . . ?
C6 C5 Mn1 70.09(18) . . ?
C4 C5 Mn1 74.59(19) . . ?
C5 C6 C1 122.4(3) . . ?
C5 C6 Mn1 72.86(19) . . ?
C1 C6 Mn1 72.41(18) . . ?
C13 C8 C9 118.5(4) . . ?
C13 C8 C1 121.1(3) . . ?
C9 C8 C1 120.4(3) . . ?
C10 C9 C8 120.4(4) . . ?
C11 C10 C9 118.9(5) . . ?
C10 C11 C12 123.4(4) . . ?
C10 C11 F1 119.6(5) . . ?
C12 C11 F1 117.0(5) . . ?
C11 C12 C13 118.1(4) . . ?
C8 C13 C12 120.7(4) . . ?
O14 C14 Mn1 178.5(3) . . ?
O15 C15 Mn1 177.5(3) . . ?
O16 C16 Mn1 179.5(4) . . ?
O2 C17 O2 140.6(17) 2_656 . ?
F3 B1 F2 112.6(4) . . ?
F3 B1 F5 121.9(6) . . ?
F2 B1 F5 108.1(5) . . ?
F3 B1 F4 105.2(5) . . ?
F2 B1 F4 111.2(5) . . ?
F5 B1 F4 96.4(4) . . ?

loop_
_geom_bond_atom_site_label_1
_geom_bond_atom_site_label_2
_geom_bond_distance
_geom_bond_site_symmetry_2
_geom_bond_publ_flag
Mn1 C16 1.813(4) . ?
Mn1 C15 1.815(4) . ?
Mn1 C14 1.822(4) . ?
Mn1 C2 2.155(3) . ?
Mn1 C6 2.167(3) . ?
Mn1 C3 2.191(3) . ?
Mn1 C1 2.201(3) . ?
Mn1 C5 2.202(3) . ?
Mn1 C4 2.279(3) . ?
F1 C11 1.371(5) . ?
F2 B1 1.364(5) . ?
F3 B1 1.310(6) . ?
F4 B1 1.369(7) . ?
F5 B1 1.368(7) . ?
O1 C4 1.329(5) . ?
O1 C7 1.452(5) . ?
O2 C17 1.466(14) . ?
O14 C14 1.131(4) . ?
O15 C15 1.127(4) . ?
O16 C16 1.124(4) . ?
C1 C6 1.414(4) . ?
C1 C2 1.424(5) . ?
C1 C8 1.474(5) . ?
C2 C3 1.394(5) . ?
C3 C4 1.400(5) . ?
C4 C5 1.414(5) . ?
C5 C6 1.389(5) . ?
C8 C13 1.375(5) . ?
C8 C9 1.397(5) . ?
C9 C10 1.374(7) . ?
C10 C11 1.335(8) . ?
C11 C12 1.357(7) . ?
C12 C13 1.385(6) . ?
C17 O2 1.466(14) 2_656 ?
